data_2232956
loop_
_publ_author_name
'Sheikh, Tahir Ali'
Ejaz
'Khan, Islam Ullah'
'Harrison, William T. A.'

_publ_section_title
;
 <i>N</i>,<i>N</i>'-Diallyl-2,2',5,5'-tetrachloro-<i>N</i>,<i>N</i>'-[1,3-phenylenebis(methylene)]dibenzenesulfonamide
;
_journal_coeditor_code SU2341
_journal_issue 12
_journal_name_full 'Acta Crystallographica Section E'
_journal_page_first o3280
_journal_paper_doi 10.1107/S1600536811045478
_journal_volume 67
_journal_year 2011
_chemical_formula_iupac 'C26 H24 Cl4 N2 O4 S2'
_chemical_formula_moiety 'C26 H24 Cl4 N2 O4 S2'
_chemical_formula_sum 'C26 H24 Cl4 N2 O4 S2'
_chemical_formula_weight 634.39
_chemical_name_systematic
;
<i>N</i>,<i>N</i>'-Diallyl-2,2',5,5'-tetrachloro-<i>N</i>,<i>N</i>'-
[1,3-phenylenebis(methylene)]dibenzenesulfonamide
;
_space_group_IT_number 2
_symmetry_cell_setting triclinic
_symmetry_space_group_name_Hall '-P 1'
_symmetry_space_group_name_H-M 'P -1'
_atom_sites_solution_hydrogens geom
_atom_sites_solution_primary direct
_atom_sites_solution_secondary difmap
_audit_creation_method SHELXL-97
_cell_angle_alpha 87.7770(10)
_cell_angle_beta 84.4430(10)
_cell_angle_gamma 84.2570(10)
_cell_formula_units_Z 2
_cell_length_a 8.2744(2)
_cell_length_b 11.3398(2)
_cell_length_c 15.6481(4)
_cell_measurement_reflns_used 7190
_cell_measurement_temperature 296(2)
_cell_measurement_theta_max 26.41
_cell_measurement_theta_min 2.20
_cell_volume 1453.40(6)
_computing_cell_refinement 'SAINT (Bruker, 2007)'
_computing_data_collection 'APEX2 (Bruker, 2007)'
_computing_data_reduction 'SAINT (Bruker, 2007)'
_computing_molecular_graphics 'ORTEP-3 (Farrugia, 1997)'
_computing_publication_material 'SHELXL97 (Sheldrick, 2008)'
_computing_structure_refinement 'SHELXL97 (Sheldrick, 2008)'
_computing_structure_solution 'SHELXS97 (Sheldrick, 2008)'
_diffrn_ambient_temperature 296(2)
_diffrn_measured_fraction_theta_full 0.989
_diffrn_measured_fraction_theta_max 0.989
_diffrn_measurement_device_type 'Bruker APEXII CCD'
_diffrn_measurement_method \w
_diffrn_radiation_monochromator graphite
_diffrn_radiation_source 'fine-focus sealed tube'
_diffrn_radiation_type MoK\a
_diffrn_radiation_wavelength 0.71073
_diffrn_reflns_av_R_equivalents 0.0251
_diffrn_reflns_av_sigmaI/netI 0.0312
_diffrn_reflns_limit_h_max 11
_diffrn_reflns_limit_h_min -11
_diffrn_reflns_limit_k_max 15
_diffrn_reflns_limit_k_min -15
_diffrn_reflns_limit_l_max 20
_diffrn_reflns_limit_l_min -20
_diffrn_reflns_number 21435
_diffrn_reflns_theta_full 28.38
_diffrn_reflns_theta_max 28.38
_diffrn_reflns_theta_min 2.93
_diffrn_standards_decay_% 0
_exptl_absorpt_coefficient_mu 0.586
_exptl_absorpt_correction_type none
_exptl_crystal_colour colourless
_exptl_crystal_density_diffrn 1.450
_exptl_crystal_density_method 'not measured'
_exptl_crystal_description block
_exptl_crystal_F_000 652
_exptl_crystal_size_max 0.40
_exptl_crystal_size_mid 0.15
_exptl_crystal_size_min 0.15
_refine_diff_density_max 0.654
_refine_diff_density_min -0.592
_refine_ls_extinction_method none
_refine_ls_goodness_of_fit_ref 1.045
_refine_ls_hydrogen_treatment constr
_refine_ls_matrix_type full
_refine_ls_number_parameters 343
_refine_ls_number_reflns 7190
_refine_ls_number_restraints 0
_refine_ls_restrained_S_all 1.045
_refine_ls_R_factor_all 0.0666
_refine_ls_R_factor_gt 0.0443
_refine_ls_shift/su_max 0.000
_refine_ls_shift/su_mean 0.000
_refine_ls_structure_factor_coef Fsqd
_refine_ls_weighting_details 'calc w=1/[\s^2^(Fo^2^)+(0.0515P)^2^+0.5046P] where P=(Fo^2^+2Fc^2^)/3'
_refine_ls_weighting_scheme calc
_refine_ls_wR_factor_gt 0.1085
_refine_ls_wR_factor_ref 0.1215
_reflns_number_gt 5200
_reflns_number_total 7190
_reflns_threshold_expression I>2\s(I)
_cod_data_source_file su2341.cif
_cod_data_source_block I
_cod_database_code 2232956
_cod_database_fobs_code 2232956

loop_
_symmetry_equiv_pos_as_xyz
'x, y, z'
'-x, -y, -z'

loop_
_atom_site_type_symbol
_atom_site_label
_atom_site_fract_x
_atom_site_fract_y
_atom_site_fract_z
_atom_site_U_iso_or_equiv
_atom_site_adp_type
_atom_site_calc_flag
_atom_site_refinement_flags
_atom_site_occupancy
_atom_site_symmetry_multiplicity
C C1 0.3523(3) 0.37348(17) 0.05525(13) 0.0427(5) Uani d . 1 1
H H1 0.4634 0.3801 0.0553 0.051 Uiso calc R 1 1
C C2 0.2551(3) 0.36986(17) 0.13297(13) 0.0436(5) Uani d . 1 1
C C3 0.0903(3) 0.3619(2) 0.13202(16) 0.0567(6) Uani d . 1 1
H H3 0.0238 0.3608 0.1834 0.068 Uiso calc R 1 1
C C4 0.0236(3) 0.3556(3) 0.05513(19) 0.0681(7) Uani d . 1 1
H H4 -0.0878 0.3500 0.0549 0.082 Uiso calc R 1 1
C C5 0.1202(3) 0.3573(2) -0.02092(17) 0.0630(7) Uani d . 1 1
H H5 0.0742 0.3518 -0.0724 0.076 Uiso calc R 1 1
C C6 0.2857(3) 0.36727(18) -0.02203(13) 0.0475(5) Uani d . 1 1
C C7 0.3328(3) 0.36645(18) 0.21600(13) 0.0452(5) Uani d . 1 1
H H7A 0.3917 0.4358 0.2188 0.054 Uiso calc R 1 1
H H7B 0.2492 0.3673 0.2640 0.054 Uiso calc R 1 1
C C8 0.3762(3) 0.14402(19) 0.22185(16) 0.0560(6) Uani d . 1 1
H H8A 0.4636 0.0801 0.2193 0.067 Uiso calc R 1 1
H H8B 0.3180 0.1408 0.1712 0.067 Uiso calc R 1 1
C C9 0.2634(4) 0.1266(2) 0.2993(2) 0.0722(8) Uani d . 1 1
H H9 0.3045 0.1303 0.3522 0.087 Uiso calc R 1 1
C C10 0.1167(5) 0.1073(4) 0.2996(3) 0.1118(13) Uani d . 1 1
H H10A 0.0708 0.1030 0.2480 0.134 Uiso calc R 1 1
H H10B 0.0538 0.0974 0.3515 0.134 Uiso calc R 1 1
C C11 0.6357(2) 0.20232(19) 0.35234(12) 0.0414(4) Uani d . 1 1
C C12 0.5655(3) 0.2651(2) 0.42343(13) 0.0469(5) Uani d . 1 1
C C13 0.5809(3) 0.2177(2) 0.50477(14) 0.0616(6) Uani d . 1 1
H H13 0.5360 0.2610 0.5520 0.074 Uiso calc R 1 1
C C14 0.6615(4) 0.1076(3) 0.51736(16) 0.0670(7) Uani d . 1 1
H H14 0.6721 0.0766 0.5726 0.080 Uiso calc R 1 1
C C15 0.7263(3) 0.0438(2) 0.44686(15) 0.0550(6) Uani d . 1 1
C C16 0.7139(3) 0.0899(2) 0.36483(14) 0.0474(5) Uani d . 1 1
H H16 0.7579 0.0457 0.3178 0.057 Uiso calc R 1 1
C C17 0.3948(3) 0.36633(19) -0.10491(13) 0.0529(6) Uani d . 1 1
H H17A 0.3550 0.4297 -0.1432 0.064 Uiso calc R 1 1
H H17B 0.5044 0.3799 -0.0934 0.064 Uiso calc R 1 1
C C18 0.4535(3) 0.14377(19) -0.09764(15) 0.0547(6) Uani d . 1 1
H H18A 0.4232 0.0750 -0.1250 0.066 Uiso calc R 1 1
H H18B 0.3977 0.1464 -0.0402 0.066 Uiso calc R 1 1
C C19 0.6323(4) 0.1299(3) -0.09123(19) 0.0726(8) Uani d . 1 1
H H19 0.6998 0.1201 -0.1420 0.087 Uiso calc R 1 1
C C20 0.7008(5) 0.1304(3) -0.0213(3) 0.1042(12) Uani d . 1 1
H H20A 0.6375 0.1400 0.0308 0.125 Uiso calc R 1 1
H H20B 0.8140 0.1212 -0.0226 0.125 Uiso calc R 1 1
C C21 0.2219(3) 0.30691(18) -0.27923(13) 0.0428(5) Uani d . 1 1
C C22 0.0825(3) 0.2487(2) -0.25724(16) 0.0539(6) Uani d . 1 1
C C23 -0.0632(3) 0.2931(3) -0.2852(2) 0.0703(8) Uani d . 1 1
H H23 -0.1553 0.2530 -0.2710 0.084 Uiso calc R 1 1
C C24 -0.0753(3) 0.3962(3) -0.3342(2) 0.0723(8) Uani d . 1 1
H H24 -0.1748 0.4257 -0.3533 0.087 Uiso calc R 1 1
C C25 0.0607(3) 0.4551(2) -0.35453(17) 0.0591(6) Uani d . 1 1
C C26 0.2105(3) 0.41098(19) -0.32823(14) 0.0468(5) Uani d . 1 1
H H26 0.3024 0.4509 -0.3433 0.056 Uiso calc R 1 1
S S1 0.63115(7) 0.25666(5) 0.24397(3) 0.04469(14) Uani d . 1 1
S S2 0.41781(6) 0.25211(5) -0.25007(3) 0.04245(14) Uani d . 1 1
N N1 0.4463(2) 0.25790(15) 0.22148(11) 0.0450(4) Uani d . 1 1
N N2 0.3983(2) 0.25128(15) -0.14661(11) 0.0485(4) Uani d . 1 1
O O1 0.7286(2) 0.16884(15) 0.19430(10) 0.0610(4) Uani d . 1 1
O O2 0.6734(2) 0.37546(14) 0.23770(10) 0.0586(4) Uani d . 1 1
O O3 0.4524(2) 0.13258(14) -0.27629(10) 0.0560(4) Uani d . 1 1
Cl Cl1 0.45440(9) 0.40108(6) 0.41341(4) 0.06439(18) Uani d . 1 1
Cl Cl2 0.82694(11) -0.09625(7) 0.45968(5) 0.0831(2) Uani d . 1 1
Cl Cl3 0.08862(9) 0.12043(6) -0.19397(5) 0.0722(2) Uani d . 1 1
Cl Cl4 0.04722(11) 0.58805(7) -0.41244(6) 0.0902(3) Uani d . 1 1
O O4 0.52548(18) 0.33697(15) -0.28380(10) 0.0525(4) Uani d . 1 1

loop_
_atom_site_aniso_label
_atom_site_aniso_U_11
_atom_site_aniso_U_22
_atom_site_aniso_U_33
_atom_site_aniso_U_12
_atom_site_aniso_U_13
_atom_site_aniso_U_23
C1 0.0560(13) 0.0353(10) 0.0367(10) -0.0047(9) -0.0038(9) -0.0011(8)
C2 0.0565(13) 0.0350(10) 0.0379(11) 0.0030(9) -0.0044(9) -0.0015(8)
C3 0.0557(14) 0.0599(14) 0.0517(14) 0.0045(11) 0.0003(11) -0.0044(11)
C4 0.0500(14) 0.0834(19) 0.0707(18) 0.0048(13) -0.0112(13) -0.0129(14)
C5 0.0723(17) 0.0652(16) 0.0524(14) 0.0078(13) -0.0229(13) -0.0080(12)
C6 0.0699(15) 0.0351(10) 0.0371(11) -0.0007(10) -0.0072(10) -0.0013(8)
C7 0.0587(13) 0.0416(11) 0.0335(10) -0.0001(9) 0.0011(9) -0.0039(8)
C8 0.0685(15) 0.0386(11) 0.0630(15) -0.0089(10) -0.0144(12) 0.0006(10)
C9 0.0738(19) 0.0669(17) 0.080(2) -0.0249(14) -0.0178(15) 0.0206(14)
C10 0.083(2) 0.132(3) 0.127(3) -0.044(2) -0.020(2) 0.029(3)
C11 0.0436(11) 0.0504(12) 0.0306(10) -0.0091(9) -0.0017(8) -0.0018(8)
C12 0.0524(12) 0.0527(12) 0.0363(11) -0.0080(10) -0.0027(9) -0.0050(9)
C13 0.0766(17) 0.0754(17) 0.0310(11) -0.0037(14) 0.0019(11) -0.0058(11)
C14 0.0852(19) 0.0777(18) 0.0365(12) -0.0043(15) -0.0051(12) 0.0085(12)
C15 0.0603(14) 0.0558(14) 0.0485(13) -0.0063(11) -0.0069(11) 0.0089(10)
C16 0.0489(12) 0.0559(13) 0.0379(11) -0.0069(10) -0.0035(9) -0.0033(9)
C17 0.0875(18) 0.0387(11) 0.0334(11) -0.0118(11) -0.0048(11) 0.0005(8)
C18 0.0774(17) 0.0414(12) 0.0432(12) -0.0038(11) 0.0008(11) 0.0045(9)
C19 0.081(2) 0.0750(18) 0.0587(16) 0.0039(15) -0.0086(14) 0.0118(14)
C20 0.105(3) 0.114(3) 0.096(3) 0.001(2) -0.032(2) -0.004(2)
C21 0.0441(11) 0.0470(11) 0.0377(11) -0.0051(9) -0.0011(9) -0.0109(9)
C22 0.0494(13) 0.0528(13) 0.0593(14) -0.0087(10) 0.0041(11) -0.0141(11)
C23 0.0453(14) 0.0733(18) 0.093(2) -0.0101(12) -0.0023(13) -0.0180(16)
C24 0.0486(14) 0.0769(19) 0.093(2) 0.0034(13) -0.0200(14) -0.0187(16)
C25 0.0648(16) 0.0526(14) 0.0609(15) 0.0052(12) -0.0172(12) -0.0116(11)
C26 0.0500(12) 0.0480(12) 0.0436(12) -0.0043(9) -0.0085(9) -0.0083(9)
S1 0.0529(3) 0.0501(3) 0.0300(2) -0.0060(2) 0.0017(2) -0.0006(2)
S2 0.0450(3) 0.0478(3) 0.0337(3) -0.0032(2) 0.0003(2) -0.0033(2)
N1 0.0604(11) 0.0355(9) 0.0401(9) -0.0053(8) -0.0098(8) -0.0001(7)
N2 0.0749(13) 0.0377(9) 0.0324(9) -0.0040(8) -0.0041(8) -0.0002(7)
O1 0.0690(11) 0.0715(11) 0.0369(8) 0.0091(9) 0.0071(7) -0.0046(7)
O2 0.0689(11) 0.0584(10) 0.0504(9) -0.0231(8) -0.0005(8) 0.0057(7)
O3 0.0645(10) 0.0540(9) 0.0468(9) 0.0077(8) -0.0003(7) -0.0138(7)
Cl1 0.0808(4) 0.0610(4) 0.0484(3) 0.0087(3) -0.0027(3) -0.0135(3)
Cl2 0.1044(6) 0.0696(4) 0.0707(5) 0.0120(4) -0.0131(4) 0.0149(4)
Cl3 0.0726(4) 0.0601(4) 0.0836(5) -0.0233(3) 0.0114(4) -0.0002(3)
Cl4 0.1033(6) 0.0672(4) 0.1033(6) 0.0049(4) -0.0444(5) 0.0105(4)
O4 0.0452(8) 0.0693(10) 0.0431(8) -0.0114(7) -0.0023(7) 0.0070(7)

loop_
_atom_type_symbol
_atom_type_description
_atom_type_scat_dispersion_real
_atom_type_scat_dispersion_imag
_atom_type_scat_source
C C 0.0033 0.0016 'International Tables Vol C Tables 4.2.6.8 and 6.1.1.4'
H H 0.0000 0.0000 'International Tables Vol C Tables 4.2.6.8 and 6.1.1.4'
N N 0.0061 0.0033 'International Tables Vol C Tables 4.2.6.8 and 6.1.1.4'
O O 0.0106 0.0060 'International Tables Vol C Tables 4.2.6.8 and 6.1.1.4'
S S 0.1246 0.1234 'International Tables Vol C Tables 4.2.6.8 and 6.1.1.4'
Cl Cl 0.1484 0.1585 'International Tables Vol C Tables 4.2.6.8 and 6.1.1.4'

loop_
_geom_angle_atom_site_label_1
_geom_angle_atom_site_label_2
_geom_angle_atom_site_label_3
_geom_angle
C6 C1 C2 120.9(2)
C6 C1 H1 119.6
C2 C1 H1 119.6
C3 C2 C1 119.0(2)
C3 C2 C7 121.2(2)
C1 C2 C7 119.7(2)
C2 C3 C4 120.2(2)
C2 C3 H3 119.9
C4 C3 H3 119.9
C5 C4 C3 120.4(3)
C5 C4 H4 119.8
C3 C4 H4 119.8
C4 C5 C6 120.7(2)
C4 C5 H5 119.7
C6 C5 H5 119.7
C5 C6 C1 118.8(2)
C5 C6 C17 121.4(2)
C1 C6 C17 119.7(2)
N1 C7 C2 109.52(16)
N1 C7 H7A 109.8
C2 C7 H7A 109.8
N1 C7 H7B 109.8
C2 C7 H7B 109.8
H7A C7 H7B 108.2
N1 C8 C9 111.8(2)
N1 C8 H8A 109.2
C9 C8 H8A 109.2
N1 C8 H8B 109.2
C9 C8 H8B 109.2
H8A C8 H8B 107.9
C10 C9 C8 125.5(3)
C10 C9 H9 117.3
C8 C9 H9 117.3
C9 C10 H10A 120.0
C9 C10 H10B 120.0
H10A C10 H10B 120.0
C16 C11 C12 119.06(19)
C16 C11 S1 116.79(15)
C12 C11 S1 124.15(17)
C13 C12 C11 119.9(2)
C13 C12 Cl1 117.98(18)
C11 C12 Cl1 122.09(17)
C14 C13 C12 121.1(2)
C14 C13 H13 119.5
C12 C13 H13 119.5
C13 C14 C15 119.0(2)
C13 C14 H14 120.5
C15 C14 H14 120.5
C16 C15 C14 121.0(2)
C16 C15 Cl2 118.46(19)
C14 C15 Cl2 120.56(19)
C15 C16 C11 119.9(2)
C15 C16 H16 120.0
C11 C16 H16 120.0
N2 C17 C6 110.33(18)
N2 C17 H17A 109.6
C6 C17 H17A 109.6
N2 C17 H17B 109.6
C6 C17 H17B 109.6
H17A C17 H17B 108.1
N2 C18 C19 113.2(2)
N2 C18 H18A 108.9
C19 C18 H18A 108.9
N2 C18 H18B 108.9
C19 C18 H18B 108.9
H18A C18 H18B 107.7
C20 C19 C18 125.2(3)
C20 C19 H19 117.4
C18 C19 H19 117.4
C19 C20 H20A 120.0
C19 C20 H20B 120.0
H20A C20 H20B 120.0
C26 C21 C22 119.4(2)
C26 C21 S2 117.30(16)
C22 C21 S2 123.27(18)
C23 C22 C21 120.2(2)
C23 C22 Cl3 118.4(2)
C21 C22 Cl3 121.38(19)
C22 C23 C24 120.7(3)
C22 C23 H23 119.6
C24 C23 H23 119.6
C25 C24 C23 119.4(3)
C25 C24 H24 120.3
C23 C24 H24 120.3
C24 C25 C26 121.1(2)
C24 C25 Cl4 120.3(2)
C26 C25 Cl4 118.6(2)
C21 C26 C25 119.2(2)
C21 C26 H26 120.4
C25 C26 H26 120.4
O2 S1 O1 118.98(11)
O2 S1 N1 107.96(10)
O1 S1 N1 108.42(10)
O2 S1 C11 109.61(10)
O1 S1 C11 104.72(10)
N1 S1 C11 106.50(9)
O3 S2 O4 118.28(10)
O3 S2 N2 108.01(9)
O4 S2 N2 110.76(10)
O3 S2 C21 108.82(10)
O4 S2 C21 105.88(10)
N2 S2 C21 104.16(10)
C8 N1 C7 117.11(18)
C8 N1 S1 117.93(15)
C7 N1 S1 123.99(14)
C18 N2 C17 117.55(18)
C18 N2 S2 119.85(15)
C17 N2 S2 117.37(14)

loop_
_geom_bond_atom_site_label_1
_geom_bond_atom_site_label_2
_geom_bond_distance
C1 C6 1.384(3)
C1 C2 1.393(3)
C1 H1 0.9300
C2 C3 1.378(3)
C2 C7 1.502(3)
C3 C4 1.379(4)
C3 H3 0.9300
C4 C5 1.369(4)
C4 H4 0.9300
C5 C6 1.383(4)
C5 H5 0.9300
C6 C17 1.507(3)
C7 N1 1.476(3)
C7 H7A 0.9700
C7 H7B 0.9700
C8 N1 1.467(3)
C8 C9 1.475(4)
C8 H8A 0.9700
C8 H8B 0.9700
C9 C10 1.254(4)
C9 H9 0.9300
C10 H10A 0.9300
C10 H10B 0.9300
C11 C16 1.386(3)
C11 C12 1.391(3)
C11 S1 1.784(2)
C12 C13 1.375(3)
C12 Cl1 1.724(2)
C13 C14 1.372(4)
C13 H13 0.9300
C14 C15 1.378(4)
C14 H14 0.9300
C15 C16 1.376(3)
C15 Cl2 1.732(3)
C16 H16 0.9300
C17 N2 1.478(3)
C17 H17A 0.9700
C17 H17B 0.9700
C18 N2 1.472(3)
C18 C19 1.484(4)
C18 H18A 0.9700
C18 H18B 0.9700
C19 C20 1.281(4)
C19 H19 0.9300
C20 H20A 0.9300
C20 H20B 0.9300
C21 C26 1.382(3)
C21 C22 1.393(3)
C21 S2 1.773(2)
C22 C23 1.365(4)
C22 Cl3 1.727(3)
C23 C24 1.373(4)
C23 H23 0.9300
C24 C25 1.371(4)
C24 H24 0.9300
C25 C26 1.384(3)
C25 Cl4 1.728(3)
C26 H26 0.9300
S1 O2 1.4226(16)
S1 O1 1.4227(16)
S1 N1 1.6011(19)
S2 O3 1.4249(16)
S2 O4 1.4281(16)
S2 N2 1.6112(18)

loop_
_geom_hbond_atom_site_label_D
_geom_hbond_atom_site_label_H
_geom_hbond_atom_site_label_A
_geom_hbond_site_symmetry_A
_geom_hbond_distance_DH
_geom_hbond_distance_HA
_geom_hbond_distance_DA
_geom_hbond_angle_DHA
C8 H8A O3 2_655 0.97 2.59 3.422(3) 144

loop_
_geom_torsion_atom_site_label_1
_geom_torsion_atom_site_label_2
_geom_torsion_atom_site_label_3
_geom_torsion_atom_site_label_4
_geom_torsion
C6 C1 C2 C3 -1.0(3)
C6 C1 C2 C7 174.88(18)
C1 C2 C3 C4 1.1(3)
C7 C2 C3 C4 -174.8(2)
C2 C3 C4 C5 -0.1(4)
C3 C4 C5 C6 -0.9(4)
C4 C5 C6 C1 1.0(4)
C4 C5 C6 C17 178.5(2)
C2 C1 C6 C5 0.0(3)
C2 C1 C6 C17 -177.50(18)
C3 C2 C7 N1 114.2(2)
C1 C2 C7 N1 -61.7(2)
N1 C8 C9 C10 123.0(4)
C16 C11 C12 C13 3.0(3)
S1 C11 C12 C13 -177.43(19)
C16 C11 C12 Cl1 -175.59(17)
S1 C11 C12 Cl1 4.0(3)
C11 C12 C13 C14 -1.5(4)
Cl1 C12 C13 C14 177.1(2)
C12 C13 C14 C15 -0.6(4)
C13 C14 C15 C16 1.2(4)
C13 C14 C15 Cl2 -179.3(2)
C14 C15 C16 C11 0.2(4)
Cl2 C15 C16 C11 -179.29(17)
C12 C11 C16 C15 -2.3(3)
S1 C11 C16 C15 178.04(18)
C5 C6 C17 N2 -63.4(3)
C1 C6 C17 N2 114.1(2)
N2 C18 C19 C20 116.5(3)
C26 C21 C22 C23 1.2(3)
S2 C21 C22 C23 -176.92(19)
C26 C21 C22 Cl3 -178.38(16)
S2 C21 C22 Cl3 3.5(3)
C21 C22 C23 C24 -1.0(4)
Cl3 C22 C23 C24 178.6(2)
C22 C23 C24 C25 -0.3(4)
C23 C24 C25 C26 1.5(4)
C23 C24 C25 Cl4 -177.5(2)
C22 C21 C26 C25 -0.1(3)
S2 C21 C26 C25 178.15(17)
C24 C25 C26 C21 -1.3(4)
Cl4 C25 C26 C21 177.70(16)
C16 C11 S1 O2 -134.09(17)
C12 C11 S1 O2 46.3(2)
C16 C11 S1 O1 -5.38(19)
C12 C11 S1 O1 175.01(19)
C16 C11 S1 N1 109.37(17)
C12 C11 S1 N1 -70.3(2)
C26 C21 S2 O3 -125.84(16)
C22 C21 S2 O3 52.3(2)
C26 C21 S2 O4 2.29(18)
C22 C21 S2 O4 -179.54(18)
C26 C21 S2 N2 119.15(16)
C22 C21 S2 N2 -62.7(2)
C9 C8 N1 C7 -65.1(3)
C9 C8 N1 S1 104.1(2)
C2 C7 N1 C8 -61.9(2)
C2 C7 N1 S1 129.61(17)
O2 S1 N1 C8 178.66(16)
O1 S1 N1 C8 48.51(19)
C11 S1 N1 C8 -63.70(18)
O2 S1 N1 C7 -12.98(19)
O1 S1 N1 C7 -143.13(16)
C11 S1 N1 C7 104.66(17)
C19 C18 N2 C17 -73.6(3)
C19 C18 N2 S2 80.2(2)
C6 C17 N2 C18 -58.5(3)
C6 C17 N2 S2 147.10(17)
O3 S2 N2 C18 14.2(2)
O4 S2 N2 C18 -116.77(18)
C21 S2 N2 C18 129.81(18)
O3 S2 N2 C17 168.06(17)
O4 S2 N2 C17 37.1(2)
C21 S2 N2 C17 -76.35(19)

loop_
_cod_related_entry_id
_cod_related_entry_database
_cod_related_entry_code
1 ChemSpider 30657279
